data_4078842
loop_
_publ_author_name
'Liu, Xia-Li'
'Zhang, Xiao-Yan'
'Song, Hai-Bin'
'Tang, Liang-Fu'

_publ_section_title
;
 Reactivity of Bis(3,5-dimethylpyrazol-1-yl)methyllithium with S or CS2,
 Followed by Reaction with Fe3(CO)12and Ar3SnCl or RX: Unexpected
 Formation of (3,5-Dimethylpyrazol-1-yl)dithioformate Derivatives
;
_journal_issue 14
_journal_name_full Organometallics
_journal_page_first 5108
_journal_paper_doi 10.1021/om300448a
_journal_volume 31
_journal_year 2012
_chemical_formula_moiety 'C35 H30 Fe2 N4 O6 S Sn'
_chemical_formula_sum 'C35 H30 Fe2 N4 O6 S Sn'
_chemical_formula_weight 865.08
_chemical_name_systematic
; 
 ? 
;
_space_group_IT_number 2
_symmetry_cell_setting triclinic
_symmetry_space_group_name_Hall '-P 1'
_symmetry_space_group_name_H-M 'P -1'
_atom_sites_solution_hydrogens geom
_atom_sites_solution_primary direct
_atom_sites_solution_secondary difmap
_audit_creation_method SHELXL-97
_cell_angle_alpha 71.639(11)
_cell_angle_beta 75.339(12)
_cell_angle_gamma 88.962(14)
_cell_formula_units_Z 2
_cell_length_a 9.7770(11)
_cell_length_b 12.0010(14)
_cell_length_c 15.9930(14)
_cell_measurement_reflns_used 6063
_cell_measurement_temperature 113(2)
_cell_measurement_theta_max 27.90
_cell_measurement_theta_min 1.80
_cell_volume 1719.1(4)
_computing_cell_refinement 'CrystalClear-SM Expert 2.0 r2'
_computing_data_collection 'CrystalClear-SM Expert 2.0 r2 (Rigaku, 2009)'
_computing_data_reduction 'CrystalClear-SM Expert 2.0 r2'
_computing_molecular_graphics 'CrystalStructure 4.0'
_computing_publication_material 'CrystalStructure 4.0 (Rigaku, 2009)'
_computing_structure_refinement 'SHELXL-97 (Sheldrick, 1997)'
_computing_structure_solution 'SHELXS-97 (Sheldrick, 1990)'
_diffrn_ambient_temperature 113(2)
_diffrn_detector_area_resol_mean 14.222
_diffrn_measured_fraction_theta_full 0.985
_diffrn_measured_fraction_theta_max 0.985
_diffrn_measurement_device_type 'Rigaku Saturn724 CCD'
_diffrn_measurement_method \w
_diffrn_radiation_monochromator multilayer
_diffrn_radiation_source 'rotating anode'
_diffrn_radiation_type MoK\a
_diffrn_radiation_wavelength 0.71075
_diffrn_reflns_av_R_equivalents 0.0415
_diffrn_reflns_av_sigmaI/netI 0.0757
_diffrn_reflns_limit_h_max 12
_diffrn_reflns_limit_h_min -12
_diffrn_reflns_limit_k_max 15
_diffrn_reflns_limit_k_min -15
_diffrn_reflns_limit_l_max 21
_diffrn_reflns_limit_l_min -21
_diffrn_reflns_number 17626
_diffrn_reflns_theta_full 27.92
_diffrn_reflns_theta_max 27.92
_diffrn_reflns_theta_min 1.79
_diffrn_standards_decay_% 0
_diffrn_standards_interval_count 0
_diffrn_standards_interval_time 0
_diffrn_standards_number 0
_exptl_absorpt_coefficient_mu 1.666
_exptl_absorpt_correction_T_max 0.7536
_exptl_absorpt_correction_T_min 0.7108
_exptl_absorpt_correction_type multi-scan
_exptl_absorpt_process_details CrystalClear
_exptl_crystal_colour colorless
_exptl_crystal_density_diffrn 1.671
_exptl_crystal_density_method 'not measured'
_exptl_crystal_description prism
_exptl_crystal_F_000 868
_exptl_crystal_size_max 0.22
_exptl_crystal_size_mid 0.20
_exptl_crystal_size_min 0.18
_refine_diff_density_max 0.940
_refine_diff_density_min -1.308
_refine_diff_density_rms 0.129
_refine_ls_extinction_method none
_refine_ls_goodness_of_fit_ref 1.034
_refine_ls_hydrogen_treatment constr
_refine_ls_matrix_type full
_refine_ls_number_parameters 446
_refine_ls_number_reflns 8092
_refine_ls_number_restraints 0
_refine_ls_restrained_S_all 1.034
_refine_ls_R_factor_all 0.0647
_refine_ls_R_factor_gt 0.0483
_refine_ls_shift/su_max 0.001
_refine_ls_shift/su_mean 0.000
_refine_ls_structure_factor_coef Fsqd
_refine_ls_weighting_details 'calc w=1/[\s^2^(Fo^2^)+(0.0337P)^2^+0.0000P] where P=(Fo^2^+2Fc^2^)/3'
_refine_ls_weighting_scheme calc
_refine_ls_wR_factor_gt 0.0842
_refine_ls_wR_factor_ref 0.0922
_reflns_number_gt 6494
_reflns_number_total 8092
_reflns_threshold_expression >2sigma(I)
_cod_data_source_file om300448a_si_001.cif
_cod_data_source_block 1a
_cod_original_cell_volume 1719.1(3)
_cod_database_code 4078842

loop_
_symmetry_equiv_pos_as_xyz
'x, y, z'
'-x, -y, -z'

loop_
_atom_site_label
_atom_site_type_symbol
_atom_site_fract_x
_atom_site_fract_y
_atom_site_fract_z
_atom_site_U_iso_or_equiv
_atom_site_adp_type
_atom_site_occupancy
_atom_site_symmetry_multiplicity
_atom_site_calc_flag
_atom_site_refinement_flags
Sn1 Sn 0.42700(3) 0.62928(2) 0.196185(16) 0.01815(8) Uani 1 1 d .
Fe1 Fe 0.41732(5) 0.40249(5) 0.24064(3) 0.01720(12) Uani 1 1 d .
Fe2 Fe 0.30718(6) 0.18288(5) 0.28036(3) 0.01822(12) Uani 1 1 d .
S1 S 0.24206(9) 0.34875(8) 0.19337(6) 0.01811(19) Uani 1 1 d .
O1 O 0.2509(3) 0.4399(2) 0.40955(16) 0.0267(6) Uani 1 1 d .
O2 O 0.6482(3) 0.3330(3) 0.32796(17) 0.0298(7) Uani 1 1 d .
O3 O 0.6019(3) 0.4415(2) 0.05572(16) 0.0253(6) Uani 1 1 d .
O4 O 0.5035(3) 0.0856(3) 0.39401(18) 0.0317(7) Uani 1 1 d .
O5 O 0.5298(3) 0.1614(2) 0.12627(17) 0.0279(6) Uani 1 1 d .
O6 O 0.1492(3) -0.0239(2) 0.27872(18) 0.0276(6) Uani 1 1 d .
N1 N 0.0618(3) 0.2946(3) 0.36060(18) 0.0173(6) Uani 1 1 d .
N2 N 0.1486(3) 0.2037(3) 0.38122(19) 0.0195(7) Uani 1 1 d .
N3 N -0.0385(3) 0.3056(3) 0.23690(19) 0.0189(7) Uani 1 1 d .
N4 N -0.0624(3) 0.1852(3) 0.2653(2) 0.0215(7) Uani 1 1 d .
C1 C 0.3130(4) 0.4241(3) 0.3434(2) 0.0200(8) Uani 1 1 d .
C2 C 0.5594(4) 0.3615(3) 0.2917(2) 0.0253(9) Uani 1 1 d .
C3 C 0.5292(4) 0.4284(3) 0.1276(2) 0.0212(8) Uani 1 1 d .
C4 C 0.4243(4) 0.1236(3) 0.3525(2) 0.0245(9) Uani 1 1 d .
C5 C 0.4424(4) 0.1719(3) 0.1863(2) 0.0215(8) Uani 1 1 d .
C6 C 0.2057(4) 0.0582(3) 0.2796(2) 0.0228(8) Uani 1 1 d .
C7 C 0.0666(4) 0.3553(3) 0.2666(2) 0.0184(8) Uani 1 1 d .
H7 H 0.0484 0.4397 0.2594 0.022 Uiso 1 1 calc R
C8 C -0.0307(4) 0.3052(3) 0.4363(2) 0.0218(8) Uani 1 1 d .
C9 C -0.0035(4) 0.2174(3) 0.5083(2) 0.0248(9) Uani 1 1 d .
H9 H -0.0507 0.2012 0.5710 0.030 Uiso 1 1 calc R
C10 C 0.1068(4) 0.1560(3) 0.4721(2) 0.0213(8) Uani 1 1 d .
C11 C -0.1294(4) 0.4004(3) 0.4332(2) 0.0265(9) Uani 1 1 d .
H11A H -0.0752 0.4765 0.4110 0.032 Uiso 1 1 calc R
H11B H -0.1906 0.3888 0.4946 0.032 Uiso 1 1 calc R
H11C H -0.1879 0.3988 0.3920 0.032 Uiso 1 1 calc R
C12 C 0.1706(4) 0.0510(3) 0.5230(2) 0.0273(9) Uani 1 1 d .
H12A H 0.1964 -0.0013 0.4860 0.033 Uiso 1 1 calc R
H12B H 0.1018 0.0090 0.5805 0.033 Uiso 1 1 calc R
H12C H 0.2556 0.0764 0.5359 0.033 Uiso 1 1 calc R
C13 C -0.0924(4) 0.3608(3) 0.1646(2) 0.0213(8) Uani 1 1 d .
C14 C -0.1568(4) 0.2739(3) 0.1478(3) 0.0251(9) Uani 1 1 d .
H14 H -0.2057 0.2833 0.1020 0.030 Uiso 1 1 calc R
C15 C -0.1371(4) 0.1668(3) 0.2115(2) 0.0230(8) Uani 1 1 d .
C16 C -0.0771(4) 0.4909(3) 0.1219(3) 0.0312(10) Uani 1 1 d .
H16A H -0.1163 0.5130 0.0687 0.037 Uiso 1 1 calc R
H16B H 0.0234 0.5178 0.1026 0.037 Uiso 1 1 calc R
H16C H -0.1285 0.5278 0.1662 0.037 Uiso 1 1 calc R
C17 C -0.1858(4) 0.0443(3) 0.2225(3) 0.0312(10) Uani 1 1 d .
H17A H -0.1184 -0.0108 0.2454 0.037 Uiso 1 1 calc R
H17B H -0.1915 0.0398 0.1633 0.037 Uiso 1 1 calc R
H17C H -0.2795 0.0237 0.2659 0.037 Uiso 1 1 calc R
C18 C 0.2227(4) 0.6911(3) 0.1815(2) 0.0207(8) Uani 1 1 d .
C19 C 0.1093(4) 0.6833(3) 0.2569(3) 0.0265(9) Uani 1 1 d .
H19 H 0.1222 0.6501 0.3165 0.032 Uiso 1 1 calc R
C20 C -0.0217(4) 0.7227(4) 0.2470(3) 0.0317(10) Uani 1 1 d .
H20 H -0.0968 0.7179 0.2993 0.038 Uiso 1 1 calc R
C21 C -0.0425(4) 0.7689(3) 0.1607(3) 0.0309(10) Uani 1 1 d .
H21 H -0.1324 0.7953 0.1536 0.037 Uiso 1 1 calc R
C22 C 0.0675(5) 0.7769(4) 0.0848(3) 0.0305(10) Uani 1 1 d .
H22 H 0.0536 0.8089 0.0254 0.037 Uiso 1 1 calc R
C23 C 0.1982(4) 0.7382(3) 0.0955(3) 0.0245(8) Uani 1 1 d .
H23 H 0.2731 0.7439 0.0429 0.029 Uiso 1 1 calc R
C24 C 0.5803(4) 0.7510(3) 0.0839(2) 0.0200(8) Uani 1 1 d .
C25 C 0.5753(5) 0.8672(4) 0.0828(3) 0.0361(11) Uani 1 1 d .
H25 H 0.5026 0.8879 0.1262 0.043 Uiso 1 1 calc R
C26 C 0.6745(5) 0.9532(4) 0.0196(3) 0.0414(12) Uani 1 1 d .
H26 H 0.6690 1.0321 0.0200 0.050 Uiso 1 1 calc R
C27 C 0.7807(4) 0.9257(4) -0.0439(2) 0.0288(9) Uani 1 1 d .
H27 H 0.8484 0.9852 -0.0873 0.035 Uiso 1 1 calc R
C28 C 0.7887(4) 0.8121(3) -0.0443(2) 0.0236(8) Uani 1 1 d .
H28 H 0.8625 0.7924 -0.0877 0.028 Uiso 1 1 calc R
C29 C 0.6881(4) 0.7248(3) 0.0191(2) 0.0220(8) Uani 1 1 d .
H29 H 0.6937 0.6462 0.0178 0.026 Uiso 1 1 calc R
C30 C 0.4647(4) 0.6804(3) 0.3066(2) 0.0203(8) Uani 1 1 d .
C31 C 0.3923(5) 0.7681(4) 0.3356(3) 0.0334(10) Uani 1 1 d .
H31 H 0.3218 0.8057 0.3073 0.040 Uiso 1 1 calc R
C32 C 0.4216(5) 0.8016(4) 0.4056(3) 0.0447(13) Uani 1 1 d .
H32 H 0.3704 0.8609 0.4250 0.054 Uiso 1 1 calc R
C33 C 0.5237(5) 0.7492(5) 0.4463(3) 0.0472(14) Uani 1 1 d .
H33 H 0.5435 0.7722 0.4939 0.057 Uiso 1 1 calc R
C34 C 0.5979(6) 0.6633(4) 0.4183(3) 0.0473(13) Uani 1 1 d .
H34 H 0.6696 0.6272 0.4461 0.057 Uiso 1 1 calc R
C35 C 0.5671(5) 0.6296(4) 0.3490(3) 0.0354(11) Uani 1 1 d .
H35 H 0.6184 0.5698 0.3303 0.042 Uiso 1 1 calc R

loop_
_atom_site_aniso_label
_atom_site_aniso_U_11
_atom_site_aniso_U_22
_atom_site_aniso_U_33
_atom_site_aniso_U_23
_atom_site_aniso_U_13
_atom_site_aniso_U_12
Sn1 0.01702(14) 0.02054(14) 0.01685(13) -0.00704(11) -0.00302(9) 0.00133(10)
Fe1 0.0150(3) 0.0209(3) 0.0165(3) -0.0075(2) -0.0035(2) 0.0013(2)
Fe2 0.0171(3) 0.0196(3) 0.0179(3) -0.0075(2) -0.0027(2) 0.0018(2)
S1 0.0159(5) 0.0208(5) 0.0181(4) -0.0077(4) -0.0033(3) 0.0014(4)
O1 0.0249(15) 0.0368(17) 0.0203(13) -0.0142(13) -0.0023(11) -0.0036(13)
O2 0.0208(16) 0.0428(19) 0.0288(15) -0.0136(14) -0.0094(12) 0.0064(13)
O3 0.0248(15) 0.0293(16) 0.0203(13) -0.0093(12) -0.0016(11) 0.0047(12)
O4 0.0291(17) 0.0351(18) 0.0306(15) -0.0065(14) -0.0122(13) 0.0041(13)
O5 0.0256(16) 0.0329(16) 0.0259(14) -0.0146(13) -0.0018(12) 0.0069(13)
O6 0.0273(16) 0.0227(15) 0.0327(15) -0.0098(13) -0.0062(12) -0.0033(12)
N1 0.0165(16) 0.0205(17) 0.0147(14) -0.0059(13) -0.0033(12) 0.0021(13)
N2 0.0183(17) 0.0211(17) 0.0177(15) -0.0051(14) -0.0037(12) 0.0021(13)
N3 0.0149(16) 0.0213(17) 0.0216(16) -0.0075(14) -0.0060(12) 0.0010(13)
N4 0.0190(17) 0.0201(17) 0.0254(16) -0.0072(14) -0.0058(13) 0.0009(13)
C1 0.0166(19) 0.023(2) 0.0227(19) -0.0072(16) -0.0083(15) -0.0025(15)
C2 0.026(2) 0.029(2) 0.0198(19) -0.0111(18) 0.0008(16) -0.0022(18)
C3 0.018(2) 0.021(2) 0.027(2) -0.0089(17) -0.0103(16) 0.0037(16)
C4 0.025(2) 0.025(2) 0.0228(19) -0.0115(18) -0.0016(16) 0.0002(17)
C5 0.021(2) 0.020(2) 0.0255(19) -0.0067(17) -0.0102(16) 0.0025(16)
C6 0.021(2) 0.025(2) 0.0203(19) -0.0057(17) -0.0040(15) 0.0028(17)
C7 0.0169(19) 0.022(2) 0.0170(17) -0.0083(16) -0.0022(14) -0.0005(15)
C8 0.020(2) 0.026(2) 0.0204(18) -0.0117(17) -0.0009(15) -0.0012(16)
C9 0.024(2) 0.031(2) 0.0190(18) -0.0125(18) 0.0002(15) -0.0041(17)
C10 0.020(2) 0.023(2) 0.0198(18) -0.0069(16) -0.0025(15) -0.0052(16)
C11 0.024(2) 0.031(2) 0.026(2) -0.0147(19) -0.0030(16) -0.0002(18)
C12 0.028(2) 0.028(2) 0.0213(19) -0.0041(18) -0.0026(16) -0.0004(18)
C13 0.022(2) 0.024(2) 0.0188(18) -0.0083(17) -0.0051(15) 0.0042(16)
C14 0.021(2) 0.032(2) 0.028(2) -0.0148(19) -0.0109(16) 0.0051(17)
C15 0.019(2) 0.028(2) 0.025(2) -0.0139(18) -0.0037(15) 0.0033(16)
C16 0.032(3) 0.029(2) 0.036(2) -0.009(2) -0.0174(19) 0.0068(19)
C17 0.030(2) 0.029(2) 0.041(2) -0.016(2) -0.0146(19) -0.0003(19)
C18 0.018(2) 0.0173(19) 0.0272(19) -0.0084(16) -0.0055(15) 0.0021(15)
C19 0.024(2) 0.028(2) 0.028(2) -0.0096(18) -0.0073(17) 0.0052(17)
C20 0.019(2) 0.033(2) 0.041(2) -0.014(2) -0.0011(18) 0.0034(18)
C21 0.022(2) 0.023(2) 0.053(3) -0.014(2) -0.016(2) 0.0059(17)
C22 0.038(3) 0.023(2) 0.032(2) -0.0070(19) -0.0155(19) 0.0053(19)
C23 0.024(2) 0.023(2) 0.026(2) -0.0058(17) -0.0083(16) 0.0035(17)
C24 0.019(2) 0.0186(19) 0.0193(18) -0.0046(16) -0.0022(14) -0.0018(15)
C25 0.043(3) 0.020(2) 0.033(2) -0.0087(19) 0.0126(19) 0.0019(19)
C26 0.054(3) 0.020(2) 0.037(2) -0.008(2) 0.010(2) -0.006(2)
C27 0.032(2) 0.028(2) 0.0205(19) -0.0056(18) 0.0012(17) -0.0090(19)
C28 0.020(2) 0.028(2) 0.0197(18) -0.0089(17) 0.0014(15) -0.0024(17)
C29 0.023(2) 0.023(2) 0.0210(18) -0.0084(17) -0.0050(15) -0.0015(16)
C30 0.022(2) 0.022(2) 0.0185(17) -0.0089(16) -0.0057(15) -0.0011(16)
C31 0.035(3) 0.030(2) 0.038(2) -0.022(2) -0.0009(19) 0.0008(19)
C32 0.048(3) 0.045(3) 0.046(3) -0.035(2) 0.007(2) -0.008(2)
C33 0.056(3) 0.064(4) 0.023(2) -0.024(2) 0.003(2) -0.027(3)
C34 0.059(4) 0.058(3) 0.035(3) -0.019(3) -0.023(2) -0.007(3)
C35 0.043(3) 0.039(3) 0.034(2) -0.019(2) -0.019(2) 0.009(2)

loop_
_atom_type_symbol
_atom_type_description
_atom_type_scat_dispersion_real
_atom_type_scat_dispersion_imag
_atom_type_scat_source
C C 0.0033 0.0016 'International Tables Vol C Tables 4.2.6.8 and 6.1.1.4'
H H 0.0000 0.0000 'International Tables Vol C Tables 4.2.6.8 and 6.1.1.4'
N N 0.0061 0.0033 'International Tables Vol C Tables 4.2.6.8 and 6.1.1.4'
O O 0.0106 0.0060 'International Tables Vol C Tables 4.2.6.8 and 6.1.1.4'
S S 0.1246 0.1234 'International Tables Vol C Tables 4.2.6.8 and 6.1.1.4'
Fe Fe 0.3463 0.8444 'International Tables Vol C Tables 4.2.6.8 and 6.1.1.4'
Sn Sn -0.6537 1.4246 'International Tables Vol C Tables 4.2.6.8 and 6.1.1.4'

loop_
_geom_angle_atom_site_label_1
_geom_angle_atom_site_label_2
_geom_angle_atom_site_label_3
_geom_angle
C30 Sn1 C18 105.69(14)
C30 Sn1 C24 99.00(13)
C18 Sn1 C24 105.29(14)
C30 Sn1 Fe1 109.06(10)
C18 Sn1 Fe1 109.73(10)
C24 Sn1 Fe1 126.11(10)
C2 Fe1 C3 92.92(16)
C2 Fe1 C1 90.15(16)
C3 Fe1 C1 162.63(17)
C2 Fe1 S1 148.48(13)
C3 Fe1 S1 88.01(11)
C1 Fe1 S1 98.23(11)
C2 Fe1 Sn1 104.43(13)
C3 Fe1 Sn1 84.68(12)
C1 Fe1 Sn1 77.99(12)
S1 Fe1 Sn1 107.02(3)
C2 Fe1 Fe2 96.19(13)
C3 Fe1 Fe2 101.64(12)
C1 Fe1 Fe2 95.01(11)
S1 Fe1 Fe2 52.99(3)
Sn1 Fe1 Fe2 158.14(3)
C5 Fe2 C4 88.37(17)
C5 Fe2 C6 90.81(16)
C4 Fe2 C6 106.60(17)
C5 Fe2 N2 176.20(15)
C4 Fe2 N2 95.10(14)
C6 Fe2 N2 89.68(14)
C5 Fe2 S1 91.02(12)
C4 Fe2 S1 143.91(12)
C6 Fe2 S1 109.50(12)
N2 Fe2 S1 85.27(9)
C5 Fe2 Fe1 87.02(12)
C4 Fe2 Fe1 91.22(12)
C6 Fe2 Fe1 161.98(12)
N2 Fe2 Fe1 91.36(9)
S1 Fe2 Fe1 52.72(3)
C7 S1 Fe1 112.94(11)
C7 S1 Fe2 99.49(12)
Fe1 S1 Fe2 74.29(4)
C8 N1 N2 112.2(3)
C8 N1 C7 128.1(3)
N2 N1 C7 119.2(3)
C10 N2 N1 104.9(3)
C10 N2 Fe2 136.0(3)
N1 N2 Fe2 118.7(2)
C13 N3 N4 112.5(3)
C13 N3 C7 126.4(3)
N4 N3 C7 118.8(3)
C15 N4 N3 104.1(3)
O1 C1 Fe1 177.2(3)
O2 C2 Fe1 177.5(3)
O3 C3 Fe1 177.9(3)
O4 C4 Fe2 176.3(3)
O5 C5 Fe2 178.1(3)
O6 C6 Fe2 175.8(4)
N1 C7 N3 111.9(3)
N1 C7 S1 110.1(2)
N3 C7 S1 108.7(2)
N1 C7 H7 108.7
N3 C7 H7 108.7
S1 C7 H7 108.7
N1 C8 C9 105.5(3)
N1 C8 C11 122.8(3)
C9 C8 C11 131.6(3)
C8 C9 C10 107.3(3)
C8 C9 H9 126.3
C10 C9 H9 126.3
N2 C10 C9 110.1(3)
N2 C10 C12 122.5(3)
C9 C10 C12 127.4(3)
C8 C11 H11A 109.5
C8 C11 H11B 109.5
H11A C11 H11B 109.5
C8 C11 H11C 109.5
H11A C11 H11C 109.5
H11B C11 H11C 109.5
C10 C12 H12A 109.5
C10 C12 H12B 109.5
H12A C12 H12B 109.5
C10 C12 H12C 109.5
H12A C12 H12C 109.5
H12B C12 H12C 109.5
C14 C13 N3 105.6(3)
C14 C13 C16 132.7(3)
N3 C13 C16 121.7(3)
C13 C14 C15 106.9(3)
C13 C14 H14 126.6
C15 C14 H14 126.6
N4 C15 C14 110.9(3)
N4 C15 C17 120.2(3)
C14 C15 C17 128.9(3)
C13 C16 H16A 109.5
C13 C16 H16B 109.5
H16A C16 H16B 109.5
C13 C16 H16C 109.5
H16A C16 H16C 109.5
H16B C16 H16C 109.5
C15 C17 H17A 109.5
C15 C17 H17B 109.5
H17A C17 H17B 109.5
C15 C17 H17C 109.5
H17A C17 H17C 109.5
H17B C17 H17C 109.5
C23 C18 C19 117.2(4)
C23 C18 Sn1 120.9(3)
C19 C18 Sn1 122.0(3)
C20 C19 C18 121.7(4)
C20 C19 H19 119.2
C18 C19 H19 119.2
C21 C20 C19 119.7(4)
C21 C20 H20 120.1
C19 C20 H20 120.1
C22 C21 C20 119.9(4)
C22 C21 H21 120.1
C20 C21 H21 120.1
C21 C22 C23 119.9(4)
C21 C22 H22 120.1
C23 C22 H22 120.1
C22 C23 C18 121.7(4)
C22 C23 H23 119.2
C18 C23 H23 119.2
C29 C24 C25 117.6(3)
C29 C24 Sn1 127.6(3)
C25 C24 Sn1 114.6(3)
C26 C25 C24 121.1(4)
C26 C25 H25 119.5
C24 C25 H25 119.5
C27 C26 C25 120.6(4)
C27 C26 H26 119.7
C25 C26 H26 119.7
C28 C27 C26 119.6(4)
C28 C27 H27 120.2
C26 C27 H27 120.2
C27 C28 C29 120.1(4)
C27 C28 H28 120.0
C29 C28 H28 120.0
C24 C29 C28 121.1(4)
C24 C29 H29 119.5
C28 C29 H29 119.5
C35 C30 C31 117.2(3)
C35 C30 Sn1 120.4(3)
C31 C30 Sn1 122.3(3)
C30 C31 C32 121.1(4)
C30 C31 H31 119.4
C32 C31 H31 119.4
C33 C32 C31 120.1(4)
C33 C32 H32 119.9
C31 C32 H32 119.9
C32 C33 C34 120.0(4)
C32 C33 H33 120.0
C34 C33 H33 120.0
C33 C34 C35 119.5(5)
C33 C34 H34 120.3
C35 C34 H34 120.3
C30 C35 C34 122.0(4)
C30 C35 H35 119.0
C34 C35 H35 119.0

loop_
_geom_bond_atom_site_label_1
_geom_bond_atom_site_label_2
_geom_bond_distance
Sn1 C30 2.157(3)
Sn1 C18 2.160(4)
Sn1 C24 2.161(4)
Sn1 Fe1 2.5843(7)
Fe1 C2 1.770(4)
Fe1 C3 1.794(4)
Fe1 C1 1.794(4)
Fe1 S1 2.2196(10)
Fe1 Fe2 2.6853(8)
Fe2 C5 1.773(4)
Fe2 C4 1.808(4)
Fe2 C6 1.816(4)
Fe2 N2 2.010(3)
Fe2 S1 2.2274(11)
S1 C7 1.832(4)
O1 C1 1.149(4)
O2 C2 1.152(4)
O3 C3 1.152(4)
O4 C4 1.142(4)
O5 C5 1.151(4)
O6 C6 1.144(4)
N1 C8 1.357(4)
N1 N2 1.378(4)
N1 C7 1.439(4)
N2 C10 1.338(4)
N3 C13 1.366(4)
N3 N4 1.376(4)
N3 C7 1.444(4)
N4 C15 1.329(4)
C7 H7 1.0000
C8 C9 1.374(5)
C8 C11 1.478(5)
C9 C10 1.402(5)
C9 H9 0.9500
C10 C12 1.491(5)
C11 H11A 0.9800
C11 H11B 0.9800
C11 H11C 0.9800
C12 H12A 0.9800
C12 H12B 0.9800
C12 H12C 0.9800
C13 C14 1.357(5)
C13 C16 1.488(5)
C14 C15 1.411(5)
C14 H14 0.9500
C15 C17 1.497(5)
C16 H16A 0.9800
C16 H16B 0.9800
C16 H16C 0.9800
C17 H17A 0.9800
C17 H17B 0.9800
C17 H17C 0.9800
C18 C23 1.393(5)
C18 C19 1.395(5)
C19 C20 1.387(5)
C19 H19 0.9500
C20 C21 1.382(5)
C20 H20 0.9500
C21 C22 1.381(6)
C21 H21 0.9500
C22 C23 1.385(5)
C22 H22 0.9500
C23 H23 0.9500
C24 C29 1.387(5)
C24 C25 1.389(5)
C25 C26 1.382(5)
C25 H25 0.9500
C26 C27 1.372(6)
C26 H26 0.9500
C27 C28 1.365(5)
C27 H27 0.9500
C28 C29 1.399(5)
C28 H28 0.9500
C29 H29 0.9500
C30 C35 1.376(5)
C30 C31 1.392(5)
C31 C32 1.395(5)
C31 H31 0.9500
C32 C33 1.365(7)
C32 H32 0.9500
C33 C34 1.374(7)
C33 H33 0.9500
C34 C35 1.393(5)
C34 H34 0.9500
C35 H35 0.9500

loop_
_geom_torsion_atom_site_label_1
_geom_torsion_atom_site_label_2
_geom_torsion_atom_site_label_3
_geom_torsion_atom_site_label_4
_geom_torsion
C30 Sn1 Fe1 C2 -42.99(16)
C18 Sn1 Fe1 C2 -158.33(16)
C24 Sn1 Fe1 C2 74.20(17)
C30 Sn1 Fe1 C3 -134.64(15)
C18 Sn1 Fe1 C3 110.02(15)
C24 Sn1 Fe1 C3 -17.46(16)
C30 Sn1 Fe1 C1 44.03(15)
C18 Sn1 Fe1 C1 -71.31(15)
C24 Sn1 Fe1 C1 161.21(16)
C30 Sn1 Fe1 S1 139.08(11)
C18 Sn1 Fe1 S1 23.74(11)
C24 Sn1 Fe1 S1 -103.73(12)
C30 Sn1 Fe1 Fe2 117.16(12)
C18 Sn1 Fe1 Fe2 1.82(12)
C24 Sn1 Fe1 Fe2 -125.65(13)
C2 Fe1 Fe2 C5 -79.21(16)
C3 Fe1 Fe2 C5 15.07(16)
C1 Fe1 Fe2 C5 -169.90(16)
S1 Fe1 Fe2 C5 93.56(12)
Sn1 Fe1 Fe2 C5 120.11(13)
C2 Fe1 Fe2 C4 9.10(16)
C3 Fe1 Fe2 C4 103.38(17)
C1 Fe1 Fe2 C4 -81.60(16)
S1 Fe1 Fe2 C4 -178.14(12)
Sn1 Fe1 Fe2 C4 -151.59(13)
C2 Fe1 Fe2 C6 -162.6(4)
C3 Fe1 Fe2 C6 -68.4(4)
C1 Fe1 Fe2 C6 106.7(4)
S1 Fe1 Fe2 C6 10.1(4)
Sn1 Fe1 Fe2 C6 36.7(4)
C2 Fe1 Fe2 N2 104.23(14)
C3 Fe1 Fe2 N2 -161.49(14)
C1 Fe1 Fe2 N2 13.53(14)
S1 Fe1 Fe2 N2 -83.01(9)
Sn1 Fe1 Fe2 N2 -56.46(10)
C2 Fe1 Fe2 S1 -172.77(12)
C3 Fe1 Fe2 S1 -78.48(12)
C1 Fe1 Fe2 S1 96.54(12)
Sn1 Fe1 Fe2 S1 26.55(6)
C2 Fe1 S1 C7 107.7(3)
C3 Fe1 S1 C7 -159.97(18)
C1 Fe1 S1 C7 3.75(18)
Sn1 Fe1 S1 C7 -76.14(13)
Fe2 Fe1 S1 C7 93.83(13)
C2 Fe1 S1 Fe2 13.9(2)
C3 Fe1 S1 Fe2 106.20(12)
C1 Fe1 S1 Fe2 -90.08(12)
Sn1 Fe1 S1 Fe2 -169.98(3)
C5 Fe2 S1 C7 163.21(16)
C4 Fe2 S1 C7 -108.2(2)
C6 Fe2 S1 C7 71.99(17)
N2 Fe2 S1 C7 -15.98(13)
Fe1 Fe2 S1 C7 -111.31(11)
C5 Fe2 S1 Fe1 -85.47(12)
C4 Fe2 S1 Fe1 3.2(2)
C6 Fe2 S1 Fe1 -176.70(13)
N2 Fe2 S1 Fe1 95.33(8)
C8 N1 N2 C10 0.9(4)
C7 N1 N2 C10 -172.1(3)
C8 N1 N2 Fe2 -173.7(2)
C7 N1 N2 Fe2 13.3(4)
C5 Fe2 N2 C10 -180(100)
C4 Fe2 N2 C10 -23.7(4)
C6 Fe2 N2 C10 82.9(4)
S1 Fe2 N2 C10 -167.5(3)
Fe1 Fe2 N2 C10 -115.1(3)
C5 Fe2 N2 N1 -7(2)
C4 Fe2 N2 N1 148.7(3)
C6 Fe2 N2 N1 -104.6(3)
S1 Fe2 N2 N1 5.0(2)
Fe1 Fe2 N2 N1 57.4(2)
C13 N3 N4 C15 -2.4(4)
C7 N3 N4 C15 -166.2(3)
C2 Fe1 C1 O1 40(7)
C3 Fe1 C1 O1 -60(8)
S1 Fe1 C1 O1 -170(7)
Sn1 Fe1 C1 O1 -64(7)
Fe2 Fe1 C1 O1 136(7)
C3 Fe1 C2 O2 -164(8)
C1 Fe1 C2 O2 33(8)
S1 Fe1 C2 O2 -73(8)
Sn1 Fe1 C2 O2 111(8)
Fe2 Fe1 C2 O2 -62(8)
C2 Fe1 C3 O3 63(9)
C1 Fe1 C3 O3 162(9)
S1 Fe1 C3 O3 -86(9)
Sn1 Fe1 C3 O3 167(9)
Fe2 Fe1 C3 O3 -34(9)
C5 Fe2 C4 O4 -2(5)
C6 Fe2 C4 O4 88(5)
N2 Fe2 C4 O4 179(100)
S1 Fe2 C4 O4 -92(5)
Fe1 Fe2 C4 O4 -89(5)
C4 Fe2 C5 O5 65(10)
C6 Fe2 C5 O5 -41(10)
N2 Fe2 C5 O5 -138(9)
S1 Fe2 C5 O5 -151(10)
Fe1 Fe2 C5 O5 157(10)
C5 Fe2 C6 O6 47(5)
C4 Fe2 C6 O6 -41(5)
N2 Fe2 C6 O6 -137(5)
S1 Fe2 C6 O6 139(4)
Fe1 Fe2 C6 O6 130(4)
C8 N1 C7 N3 -78.5(4)
N2 N1 C7 N3 93.2(4)
C8 N1 C7 S1 160.5(3)
N2 N1 C7 S1 -27.8(4)
C13 N3 C7 N1 158.2(3)
N4 N3 C7 N1 -40.5(4)
C13 N3 C7 S1 -80.0(4)
N4 N3 C7 S1 81.4(3)
Fe1 S1 C7 N1 -50.2(3)
Fe2 S1 C7 N1 26.6(2)
Fe1 S1 C7 N3 -173.1(2)
Fe2 S1 C7 N3 -96.3(2)
N2 N1 C8 C9 -0.5(4)
C7 N1 C8 C9 171.6(3)
N2 N1 C8 C11 176.2(3)
C7 N1 C8 C11 -11.6(6)
N1 C8 C9 C10 0.0(4)
C11 C8 C9 C10 -176.4(4)
N1 N2 C10 C9 -0.9(4)
Fe2 N2 C10 C9 172.3(3)
N1 N2 C10 C12 177.8(3)
Fe2 N2 C10 C12 -9.0(6)
C8 C9 C10 N2 0.6(4)
C8 C9 C10 C12 -178.0(4)
N4 N3 C13 C14 2.0(4)
C7 N3 C13 C14 164.3(3)
N4 N3 C13 C16 -179.2(3)
C7 N3 C13 C16 -16.8(6)
N3 C13 C14 C15 -0.8(4)
C16 C13 C14 C15 -179.5(4)
N3 N4 C15 C14 1.8(4)
N3 N4 C15 C17 -179.2(3)
C13 C14 C15 N4 -0.7(5)
C13 C14 C15 C17 -179.5(4)
C30 Sn1 C18 C23 141.3(3)
C24 Sn1 C18 C23 37.2(3)
Fe1 Sn1 C18 C23 -101.2(3)
C30 Sn1 C18 C19 -40.2(3)
C24 Sn1 C18 C19 -144.4(3)
Fe1 Sn1 C18 C19 77.3(3)
C23 C18 C19 C20 -1.2(6)
Sn1 C18 C19 C20 -179.7(3)
C18 C19 C20 C21 1.2(6)
C19 C20 C21 C22 -0.7(6)
C20 C21 C22 C23 0.2(6)
C21 C22 C23 C18 -0.2(6)
C19 C18 C23 C22 0.7(5)
Sn1 C18 C23 C22 179.2(3)
C30 Sn1 C24 C29 124.9(3)
C18 Sn1 C24 C29 -126.0(3)
Fe1 Sn1 C24 C29 3.3(4)
C30 Sn1 C24 C25 -49.2(3)
C18 Sn1 C24 C25 59.9(3)
Fe1 Sn1 C24 C25 -170.8(3)
C29 C24 C25 C26 -0.2(6)
Sn1 C24 C25 C26 174.6(4)
C24 C25 C26 C27 0.0(7)
C25 C26 C27 C28 -0.2(7)
C26 C27 C28 C29 0.6(6)
C25 C24 C29 C28 0.6(6)
Sn1 C24 C29 C28 -173.4(3)
C27 C28 C29 C24 -0.8(6)
C18 Sn1 C30 C35 163.5(3)
C24 Sn1 C30 C35 -87.8(3)
Fe1 Sn1 C30 C35 45.5(3)
C18 Sn1 C30 C31 -19.3(4)
C24 Sn1 C30 C31 89.5(3)
Fe1 Sn1 C30 C31 -137.2(3)
C35 C30 C31 C32 -0.9(6)
Sn1 C30 C31 C32 -178.2(3)
C30 C31 C32 C33 0.8(7)
C31 C32 C33 C34 0.0(7)
C32 C33 C34 C35 -0.6(7)
C31 C30 C35 C34 0.3(6)
Sn1 C30 C35 C34 177.7(3)
C33 C34 C35 C30 0.4(7)
